data_8107138
loop_
_publ_author_name
'Zheng, Dongjing'
'Yang, Yige'
'Li, Jing'

_publ_section_title
;
 Crystal structure of
 2-amino-7-methyl-4-(3,4-difluoro-phenyl)-5-oxo-4H,5H-pyrano[4,3-b]pyran-3-carbonitrile,
 C16H10F2N2O3
;
_journal_issue 4
_journal_name_full 'Zeitschrift f\"ur Kristallographie - New Crystal Structures'
_journal_page_first 1179
_journal_page_last 1180
_journal_paper_doi 10.1515/ncrs-2016-0123
_journal_volume 231
_journal_year 2016
_chemical_formula_moiety 'C16 H10 F2 N2 O3'
_chemical_formula_sum 'C16 H10 F2 N2 O3'
_chemical_formula_weight 316.26
_space_group_IT_number 14
_space_group_name_Hall '-P 2ybc'
_space_group_name_H-M_alt 'P 1 21/c 1'
_symmetry_cell_setting monoclinic
_symmetry_space_group_name_Hall '-P 2ybc'
_symmetry_space_group_name_H-M 'P 1 21/c 1'
_atom_sites_solution_hydrogens geom
_atom_sites_solution_primary direct
_atom_sites_solution_secondary difmap
_cell_angle_alpha 90.00
_cell_angle_beta 92.262(4)
_cell_angle_gamma 90.00
_cell_formula_units_Z 4
_cell_length_a 9.4647(7)
_cell_length_b 11.8726(7)
_cell_length_c 12.5732(8)
_cell_measurement_reflns_used 3554
_cell_measurement_temperature 293(2)
_cell_measurement_theta_max 27.5205
_cell_measurement_theta_min 2.7465
_cell_volume 1411.76(16)
_computing_cell_refinement 'Bruker XSCANS'
_computing_data_collection 'Bruker XSCANS'
_computing_data_reduction 'Bruker SHELXTL'
_computing_molecular_graphics 'Bruker SHELXTL'
_computing_publication_material 'Bruker SHELXTL'
_computing_structure_refinement 'SHELXL-97 (Sheldrick, 1997)'
_computing_structure_solution 'SHELXS-97 (Sheldrick, 1990)'
_diffrn_ambient_temperature 293(2)
_diffrn_measured_fraction_theta_full 0.989
_diffrn_measured_fraction_theta_max 0.989
_diffrn_measurement_device_type 'Bruker P4'
_diffrn_measurement_method '\w scans'
_diffrn_radiation_monochromator graphite
_diffrn_radiation_source 'fine-focus sealed tube'
_diffrn_radiation_type MoK\a
_diffrn_radiation_wavelength 0.71073
_diffrn_reflns_av_R_equivalents 0.0123
_diffrn_reflns_av_sigmaI/netI 0.0124
_diffrn_reflns_limit_h_max 11
_diffrn_reflns_limit_h_min -10
_diffrn_reflns_limit_k_max 14
_diffrn_reflns_limit_k_min -13
_diffrn_reflns_limit_l_max 14
_diffrn_reflns_limit_l_min -14
_diffrn_reflns_number 8227
_diffrn_reflns_theta_full 24.99
_diffrn_reflns_theta_max 24.99
_diffrn_reflns_theta_min 2.75
_diffrn_standards_decay_% 0
_diffrn_standards_interval_count 0
_diffrn_standards_interval_time none
_diffrn_standards_number none
_exptl_absorpt_coefficient_mu 0.122
_exptl_absorpt_correction_T_max 1.0000
_exptl_absorpt_correction_T_min 0.9424
_exptl_absorpt_correction_type multi-scan
_exptl_absorpt_process_details crystalclear
_exptl_crystal_colour colorless
_exptl_crystal_density_diffrn 1.488
_exptl_crystal_density_method 'not measured'
_exptl_crystal_description block
_exptl_crystal_F_000 634
_exptl_crystal_size_max 0.20
_exptl_crystal_size_mid 0.18
_exptl_crystal_size_min 0.17
_refine_diff_density_max 0.398
_refine_diff_density_min -0.355
_refine_diff_density_rms 0.037
_refine_ls_extinction_method none
_refine_ls_goodness_of_fit_ref 1.047
_refine_ls_hydrogen_treatment mixed
_refine_ls_matrix_type full
_refine_ls_number_parameters 208
_refine_ls_number_reflns 2452
_refine_ls_number_restraints 0
_refine_ls_restrained_S_all 1.047
_refine_ls_R_factor_all 0.0489
_refine_ls_R_factor_gt 0.0459
_refine_ls_shift/su_max 0.000
_refine_ls_shift/su_mean 0.000
_refine_ls_structure_factor_coef Fsqd
_refine_ls_weighting_details 'calc w=1/[\s^2^(Fo^2^)+(0.0715P)^2^+0.5577P] where P=(Fo^2^+2Fc^2^)/3'
_refine_ls_weighting_scheme calc
_refine_ls_wR_factor_gt 0.1259
_refine_ls_wR_factor_ref 0.1285
_reflns_number_gt 2251
_reflns_number_total 2452
_reflns_threshold_expression >2sigma(I)
_cod_data_source_file suppl_ncrs-2016-0123_suppl.cif
_cod_data_source_block a
_cod_original_sg_symbol_H-M P2(1)/c
_cod_database_code 8107138

loop_
_symmetry_equiv_pos_as_xyz
'x, y, z'
'-x, y+1/2, -z+1/2'
'-x, -y, -z'
'x, -y-1/2, z-1/2'

loop_
_atom_site_label
_atom_site_type_symbol
_atom_site_fract_x
_atom_site_fract_y
_atom_site_fract_z
_atom_site_U_iso_or_equiv
_atom_site_adp_type
_atom_site_occupancy
_atom_site_symmetry_multiplicity
_atom_site_calc_flag
_atom_site_refinement_flags
_atom_site_disorder_assembly
_atom_site_disorder_group
C1 C 0.22244(17) 0.00642(15) 0.55569(13) 0.0375(4) Uani 1 1 d . . .
C2 C 0.32215(18) 0.08493(15) 0.54663(13) 0.0391(4) Uani 1 1 d . . .
H2A H 0.3529 0.1274 0.6052 0.047 Uiso 1 1 calc R . .
C3 C 0.38022(17) 0.10216(14) 0.44535(12) 0.0347(4) Uani 1 1 d . . .
C4 C 0.33914(17) 0.04145(14) 0.35849(12) 0.0330(4) Uani 1 1 d . . .
C5 C 0.23653(17) -0.04615(14) 0.37082(12) 0.0348(4) Uani 1 1 d . . .
C6 C 0.39481(16) 0.06182(14) 0.24986(12) 0.0325(4) Uani 1 1 d . . .
H6A H 0.4317 -0.0098 0.2239 0.039 Uiso 1 1 calc R . .
C7 C 0.51783(17) 0.14392(14) 0.26144(12) 0.0340(4) Uani 1 1 d . . .
C8 C 0.55089(17) 0.20203(14) 0.35169(12) 0.0353(4) Uani 1 1 d . . .
C9 C 0.60416(17) 0.15720(15) 0.17294(13) 0.0371(4) Uani 1 1 d . . .
C10 C 0.1437(2) -0.02112(18) 0.65199(14) 0.0476(5) Uani 1 1 d . . .
H10A H 0.1760 0.0263 0.7098 0.071 Uiso 1 1 calc R . .
H10B H 0.1596 -0.0986 0.6708 0.071 Uiso 1 1 calc R . .
H10C H 0.0445 -0.0089 0.6377 0.071 Uiso 1 1 calc R . .
C11 C 0.28125(17) 0.10314(14) 0.16882(12) 0.0341(4) Uani 1 1 d . . .
C12 C 0.3005(2) 0.08279(17) 0.06166(14) 0.0487(5) Uani 1 1 d . . .
H12A H 0.3785 0.0421 0.0406 0.058 Uiso 1 1 calc R . .
C13 C 0.2038(3) 0.1230(2) -0.01291(15) 0.0619(6) Uani 1 1 d . . .
C14 C 0.0854(2) 0.18031(19) 0.01723(18) 0.0610(6) Uani 1 1 d . . .
C15 C 0.0643(2) 0.20137(19) 0.12219(18) 0.0565(5) Uani 1 1 d . . .
H15A H -0.0153 0.2404 0.1427 0.068 Uiso 1 1 calc R . .
C16 C 0.16383(19) 0.16343(16) 0.19746(14) 0.0438(4) Uani 1 1 d . . .
H16A H 0.1514 0.1789 0.2690 0.053 Uiso 1 1 calc R . .
O1 O 0.47953(13) 0.18546(11) 0.44358(9) 0.0437(3) Uani 1 1 d . . .
O2 O 0.18092(12) -0.05863(10) 0.47041(9) 0.0404(3) Uani 1 1 d . . .
O3 O 0.19199(13) -0.10951(11) 0.30186(10) 0.0450(3) Uani 1 1 d . . .
N1 N 0.65170(17) 0.27926(13) 0.36867(11) 0.0464(4) Uani 1 1 d . . .
H1A H 0.7059 0.2977 0.3182 0.056 Uiso 1 1 calc R . .
H1B H 0.6625 0.3106 0.4301 0.056 Uiso 1 1 calc R . .
N2 N 0.67250(18) 0.16320(16) 0.10007(12) 0.0537(4) Uani 1 1 d . . .
F1 F 0.2254(2) 0.10824(16) -0.11733(10) 0.1076(7) Uani 1 1 d . . .
F2 F -0.00792(18) 0.21701(17) -0.05935(13) 0.1013(6) Uani 1 1 d . . .

loop_
_atom_site_aniso_label
_atom_site_aniso_U_11
_atom_site_aniso_U_22
_atom_site_aniso_U_33
_atom_site_aniso_U_23
_atom_site_aniso_U_13
_atom_site_aniso_U_12
C1 0.0357(9) 0.0484(10) 0.0286(8) 0.0034(7) 0.0040(6) 0.0086(7)
C2 0.0418(9) 0.0504(10) 0.0253(8) -0.0006(7) 0.0043(7) 0.0014(8)
C3 0.0340(8) 0.0399(9) 0.0305(8) 0.0011(7) 0.0042(6) 0.0019(7)
C4 0.0337(8) 0.0387(9) 0.0268(8) 0.0024(6) 0.0033(6) 0.0040(7)
C5 0.0343(8) 0.0403(9) 0.0300(8) 0.0013(7) 0.0053(6) 0.0056(7)
C6 0.0352(8) 0.0358(8) 0.0268(8) -0.0014(6) 0.0039(6) 0.0034(6)
C7 0.0338(8) 0.0428(9) 0.0257(8) 0.0021(6) 0.0033(6) 0.0017(7)
C8 0.0372(9) 0.0408(9) 0.0283(8) 0.0031(7) 0.0052(6) 0.0009(7)
C9 0.0370(9) 0.0464(10) 0.0280(8) 0.0015(7) 0.0002(7) -0.0018(7)
C10 0.0435(10) 0.0660(12) 0.0339(9) 0.0079(8) 0.0096(7) 0.0017(9)
C11 0.0378(9) 0.0362(8) 0.0284(8) -0.0002(6) 0.0010(6) -0.0019(7)
C12 0.0608(12) 0.0542(11) 0.0308(9) -0.0065(8) -0.0012(8) 0.0135(9)
C13 0.0872(16) 0.0656(13) 0.0315(10) -0.0053(9) -0.0147(10) 0.0113(12)
C14 0.0625(13) 0.0644(13) 0.0540(12) 0.0105(10) -0.0223(10) 0.0072(11)
C15 0.0433(10) 0.0632(13) 0.0630(13) 0.0128(10) 0.0018(9) 0.0102(9)
C16 0.0427(10) 0.0504(10) 0.0388(9) 0.0029(8) 0.0054(7) 0.0057(8)
O1 0.0514(7) 0.0518(7) 0.0285(6) -0.0071(5) 0.0115(5) -0.0127(6)
O2 0.0398(6) 0.0495(7) 0.0325(6) 0.0035(5) 0.0076(5) -0.0036(5)
O3 0.0473(7) 0.0486(7) 0.0395(7) -0.0071(6) 0.0084(5) -0.0075(6)
N1 0.0533(9) 0.0552(9) 0.0313(7) -0.0038(6) 0.0077(6) -0.0162(7)
N2 0.0544(10) 0.0748(12) 0.0326(8) 0.0019(7) 0.0109(7) -0.0065(8)
F1 0.1634(17) 0.1267(14) 0.0308(7) -0.0109(7) -0.0209(8) 0.0491(13)
F2 0.0979(12) 0.1229(14) 0.0796(10) 0.0201(9) -0.0423(9) 0.0303(10)

loop_
_atom_type_symbol
_atom_type_description
_atom_type_scat_dispersion_real
_atom_type_scat_dispersion_imag
_atom_type_scat_source
C C 0.0033 0.0016 'International Tables Vol C Tables 4.2.6.8 and 6.1.1.4'
H H 0.0000 0.0000 'International Tables Vol C Tables 4.2.6.8 and 6.1.1.4'
N N 0.0061 0.0033 'International Tables Vol C Tables 4.2.6.8 and 6.1.1.4'
O O 0.0106 0.0060 'International Tables Vol C Tables 4.2.6.8 and 6.1.1.4'
F F 0.0171 0.0103 'International Tables Vol C Tables 4.2.6.8 and 6.1.1.4'

loop_
_geom_angle_atom_site_label_1
_geom_angle_atom_site_label_2
_geom_angle_atom_site_label_3
_geom_angle
_geom_angle_site_symmetry_1
_geom_angle_site_symmetry_3
C2 C1 O2 120.68(15) . .
C2 C1 C10 127.13(17) . .
O2 C1 C10 112.19(15) . .
C1 C2 C3 118.47(16) . .
C1 C2 H2A 120.8 . .
C3 C2 H2A 120.8 . .
C4 C3 O1 123.29(14) . .
C4 C3 C2 122.52(15) . .
O1 C3 C2 114.18(14) . .
C3 C4 C5 118.23(14) . .
C3 C4 C6 123.24(15) . .
C5 C4 C6 118.53(14) . .
O3 C5 O2 116.54(15) . .
O3 C5 C4 126.21(15) . .
O2 C5 C4 117.25(14) . .
C4 C6 C7 108.10(13) . .
C4 C6 C11 113.21(13) . .
C7 C6 C11 111.88(13) . .
C4 C6 H6A 107.8 . .
C7 C6 H6A 107.8 . .
C11 C6 H6A 107.8 . .
C8 C7 C9 118.73(15) . .
C8 C7 C6 123.88(14) . .
C9 C7 C6 117.37(14) . .
N1 C8 C7 128.64(15) . .
N1 C8 O1 109.61(14) . .
C7 C8 O1 121.75(15) . .
N2 C9 C7 176.99(19) . .
C1 C10 H10A 109.5 . .
C1 C10 H10B 109.5 . .
H10A C10 H10B 109.5 . .
C1 C10 H10C 109.5 . .
H10A C10 H10C 109.5 . .
H10B C10 H10C 109.5 . .
C16 C11 C12 118.74(16) . .
C16 C11 C6 122.88(14) . .
C12 C11 C6 118.33(15) . .
C13 C12 C11 119.63(18) . .
C13 C12 H12A 120.2 . .
C11 C12 H12A 120.2 . .
F1 C13 C12 119.9(2) . .
F1 C13 C14 119.24(19) . .
C12 C13 C14 120.84(19) . .
F2 C14 C15 120.9(2) . .
F2 C14 C13 118.6(2) . .
C15 C14 C13 120.52(18) . .
C14 C15 C16 118.67(19) . .
C14 C15 H15A 120.7 . .
C16 C15 H15A 120.7 . .
C11 C16 C15 121.55(17) . .
C11 C16 H16A 119.2 . .
C15 C16 H16A 119.2 . .
C3 O1 C8 118.60(13) . .
C1 O2 C5 122.76(13) . .
C8 N1 H1A 120.0 . .
C8 N1 H1B 120.0 . .
H1A N1 H1B 120.0 . .

loop_
_geom_bond_atom_site_label_1
_geom_bond_atom_site_label_2
_geom_bond_distance
_geom_bond_site_symmetry_2
C1 C2 1.334(3) .
C1 O2 1.367(2) .
C1 C10 1.483(2) .
C2 C3 1.422(2) .
C2 H2A 0.9300 .
C3 C4 1.353(2) .
C3 O1 1.365(2) .
C4 C5 1.436(2) .
C4 C6 1.503(2) .
C5 O3 1.211(2) .
C5 O2 1.3853(18) .
C6 C7 1.521(2) .
C6 C11 1.532(2) .
C6 H6A 0.9800 .
C7 C8 1.354(2) .
C7 C9 1.415(2) .
C8 N1 1.334(2) .
C8 O1 1.3753(18) .
C9 N2 1.144(2) .
C10 H10A 0.9600 .
C10 H10B 0.9600 .
C10 H10C 0.9600 .
C11 C16 1.382(2) .
C11 C12 1.388(2) .
C12 C13 1.370(3) .
C12 H12A 0.9300 .
C13 F1 1.348(2) .
C13 C14 1.377(3) .
C14 F2 1.353(2) .
C14 C15 1.365(3) .
C15 C16 1.384(3) .
C15 H15A 0.9300 .
C16 H16A 0.9300 .
N1 H1A 0.8600 .
N1 H1B 0.8600 .
